data_1568130
loop_
_publ_author_name
'Kou, Yan'
'Li, Guangwu'
'Han, Yi'
'Li, Mengwei'
'Wang, Tingting'
'Qu, Zhiyu'
'Chen, Yulan'

_publ_section_title
;
 Angularly fused diaza-dinaphthopyrenes: regio-selective synthesis,
 crystal structures and isomer-dependent mechanochromic fluorescent
 properties.
;
_journal_issue 3
_journal_name_full 'Chemical science'
_journal_page_first 668
_journal_page_last 674
_journal_paper_doi 10.1039/d2sc05608a
_journal_volume 14
_journal_year 2023
_chemical_formula_moiety 'C22 H22 N'
_chemical_formula_sum 'C22 H22 N'
_chemical_formula_weight 300.40
_space_group_crystal_system monoclinic
_space_group_IT_number 14
_space_group_name_Hall '-P 2yn'
_space_group_name_H-M_alt 'P 1 21/n 1'
_atom_sites_solution_hydrogens geom
_atom_sites_solution_primary dual
_audit_block_doi 10.5517/ccdc.csd.cc2c5hgj
_audit_creation_date 2021-08-07
_audit_creation_method
;
Olex2 1.2
(compiled 2018.05.29 svn.r3508 for OlexSys, GUI svn.r5506)
;
_audit_update_record
;
2022-06-18 deposited with the CCDC.	2022-12-15 downloaded from the CCDC.
;
_cell_angle_alpha 90
_cell_angle_beta 91.455(2)
_cell_angle_gamma 90
_cell_formula_units_Z 4
_cell_length_a 5.43800(10)
_cell_length_b 17.7484(5)
_cell_length_c 19.3921(6)
_cell_measurement_reflns_used 4906
_cell_measurement_temperature 159.99(10)
_cell_measurement_theta_max 74.7530
_cell_measurement_theta_min 3.3510
_cell_volume 1871.04(9)
_computing_cell_refinement 'CrysAlisPro 1.171.39.45g (Rigaku OD, 2018)'
_computing_data_collection 'CrysAlisPro 1.171.39.45g (Rigaku OD, 2018)'
_computing_data_reduction 'CrysAlisPro 1.171.39.45g (Rigaku OD, 2018)'
_computing_molecular_graphics 'Olex2 (Dolomanov et al., 2009)'
_computing_publication_material 'Olex2 (Dolomanov et al., 2009)'
_computing_structure_refinement 'ShelXL (Sheldrick, 2015)'
_computing_structure_solution 'ShelXT (Sheldrick, 2015)'
_diffrn_ambient_environment N~2~
_diffrn_ambient_temperature 159.99(10)
_diffrn_detector 'CCD plate'
_diffrn_detector_type HyPix
_diffrn_measured_fraction_theta_full 0.999
_diffrn_measured_fraction_theta_max 0.948
_diffrn_measurement_details
;
List of Runs (angles in degrees, time in seconds):

  # Type    Start    End  Width  t~exp~   \w     \q     \k     \f   Frames
#--------------------------------------------------------------------------
  1  \w     31.00  73.00   0.50    2.00    --   45.75  57.00 -30.00   84
  2  \w     76.00 104.00   0.50    2.00    --   45.75  57.00 -30.00   56
  3  \w    106.00 131.00   0.50   11.97    --  101.75  96.00 -90.00   50
  4  \w     69.00  98.00   0.50   11.97    --  101.75 -45.00 150.00   58
  5  \w     39.00 109.00   0.50   11.97    --  101.75 -96.00 161.00  140
  6  \w     -8.00  78.00   0.50    2.00    --   45.75 -96.00 161.00  172
  7  \w    -32.00  26.00   0.50    2.00    --  -45.75  96.00 -90.00  116
  8  \w    -53.00 -27.00   0.50   11.97    -- -100.00  45.00 120.00   52
  9  \w    -96.00 -70.00   0.50   11.97    -- -100.00  45.00 120.00   52
 10  \w   -116.00 -27.00   0.50   11.97    -- -100.00 125.00  60.00  178
 11  \w   -105.00 -50.00   0.50   11.97    -- -100.00  96.00 -90.00  110
 12  \w    -71.00 -34.00   0.50   11.97    -- -100.00  45.00 -90.00   74
 13  \w   -159.00 -87.00   0.50   11.97    -- -100.00 -96.00 161.00  144
 14  \w   -119.00 -94.00   0.50    2.00    --  -45.75-125.00  30.00   50
 15  \w   -117.00 -76.00   0.50    2.00    --  -45.75-125.00 -60.00   82
 16  \w   -170.00 -84.00   0.50   11.97    -- -100.00 -61.00 -90.00  172
 17  \w   -167.00-110.00   0.50   11.97    -- -100.00 -45.00-150.00  114
;
_diffrn_measurement_device 'four-circle diffractometer'
_diffrn_measurement_device_type 'ROD, Synergy Custom system, HyPix'
_diffrn_measurement_method '\w scans'
_diffrn_orient_matrix_type 'CrysAlisPro convention (1999,Acta A55,543-557)'
_diffrn_orient_matrix_UB_11 0.1595770000
_diffrn_orient_matrix_UB_12 0.0665091000
_diffrn_orient_matrix_UB_13 0.0258540000
_diffrn_orient_matrix_UB_21 -0.0869778000
_diffrn_orient_matrix_UB_22 0.0470365000
_diffrn_orient_matrix_UB_23 -0.0628132000
_diffrn_orient_matrix_UB_31 -0.2175772000
_diffrn_orient_matrix_UB_32 0.0297706000
_diffrn_orient_matrix_UB_33 0.0413156000
_diffrn_radiation_monochromator mirror
_diffrn_radiation_probe x-ray
_diffrn_radiation_type CuK\a
_diffrn_radiation_wavelength 1.54184
_diffrn_reflns_av_R_equivalents 0.0369
_diffrn_reflns_av_unetI/netI 0.0394
_diffrn_reflns_Laue_measured_fraction_full 0.999
_diffrn_reflns_Laue_measured_fraction_max 0.948
_diffrn_reflns_limit_h_max 6
_diffrn_reflns_limit_h_min -6
_diffrn_reflns_limit_k_max 21
_diffrn_reflns_limit_k_min -17
_diffrn_reflns_limit_l_max 23
_diffrn_reflns_limit_l_min -23
_diffrn_reflns_number 11255
_diffrn_reflns_point_group_measured_fraction_full 0.999
_diffrn_reflns_point_group_measured_fraction_max 0.948
_diffrn_reflns_theta_full 67.684
_diffrn_reflns_theta_max 74.780
_diffrn_reflns_theta_min 3.376
_diffrn_source 'Rotating-anode X-ray tube'
_diffrn_source_type 'Rigaku (Cu) X-ray Source'
_exptl_absorpt_coefficient_mu 0.463
_exptl_absorpt_correction_T_max 1.00000
_exptl_absorpt_correction_T_min 0.42608
_exptl_absorpt_correction_type multi-scan
_exptl_absorpt_process_details 'CrysAlisPro 1.171.39.45g (Rigaku Oxford Diffraction, 2018)'
_exptl_crystal_colour yellow
_exptl_crystal_colour_primary yellow
_exptl_crystal_density_diffrn 1.066
_exptl_crystal_description needle
_exptl_crystal_F_000 644
_exptl_crystal_size_max 0.22
_exptl_crystal_size_mid 0.2
_exptl_crystal_size_min 0.15
_refine_diff_density_max 0.663
_refine_diff_density_min -0.335
_refine_diff_density_rms 0.064
_refine_ls_extinction_method none
_refine_ls_goodness_of_fit_ref 1.062
_refine_ls_hydrogen_treatment constr
_refine_ls_matrix_type full
_refine_ls_number_parameters 210
_refine_ls_number_reflns 3630
_refine_ls_number_restraints 0
_refine_ls_restrained_S_all 1.062
_refine_ls_R_factor_all 0.0936
_refine_ls_R_factor_gt 0.0814
_refine_ls_shift/su_max 0.000
_refine_ls_shift/su_mean 0.000
_refine_ls_structure_factor_coef Fsqd
_refine_ls_weighting_details 'w=1/[\s^2^(Fo^2^)+(0.1275P)^2^+1.2041P] where P=(Fo^2^+2Fc^2^)/3'
_refine_ls_weighting_scheme calc
_refine_ls_wR_factor_gt 0.2371
_refine_ls_wR_factor_ref 0.2466
_reflns_Friedel_coverage 0.000
_reflns_number_gt 2867
_reflns_number_total 3630
_reflns_threshold_expression 'I > 2\s(I)'
_cod_data_source_file d2sc05608a2.cif
_cod_data_source_block 045377_ky_160k_a
_cod_depositor_comments 'Adding full bibliography for 1568129--1568130.cif.'
_cod_database_code 1568130
_shelx_shelxl_version_number 2018/3
_shelx_space_group_comment
;
The symmetry employed for this shelxl refinement is uniquely defined
by the following loop, which should always be used as a source of
symmetry information in preference to the above space-group names.
They are only intended as comments.
;
_shelx_estimated_absorpt_t_max 0.934
_shelx_estimated_absorpt_t_min 0.905
_reflns_odcompleteness_completeness 99.97
_reflns_odcompleteness_iscentric 1
_reflns_odcompleteness_theta 66.97
_olex2_refinement_description
;
1. Fixed Uiso
 At 1.2 times of:
  All C(H) groups, All C(H,H) groups
 At 1.5 times of:
  All C(H,H,H) groups
2.a Ternary CH refined with riding coordinates:
 C16(H16)
2.b Secondary CH2 refined with riding coordinates:
 C17(H17A,H17B), C19(H19A,H19B), C20(H20A,H20B), C21(H21A,H21B)
2.c Aromatic/amide H refined with riding coordinates:
 C2(H2), C3(H3), C4(H4), C5(H5), C8(H8), C14(H14), C15(H15)
2.d Idealised Me refined as rotating group:
 C18(H18A,H18B,H18C), C22(H22A,H22B,H22C)
;
_olex2_submission_special_instructions 'No special instructions were received'
_oxdiff_exptl_absorpt_empirical_details
;
Empirical correction (ABSPACK) includes:
- Absorption correction using spherical harmonics
- Frame scaling
;
_oxdiff_exptl_absorpt_empirical_full_max 1.698
_oxdiff_exptl_absorpt_empirical_full_min 0.621

loop_
_space_group_symop_operation_xyz
'x, y, z'
'-x+1/2, y+1/2, -z+1/2'
'-x, -y, -z'
'x-1/2, -y-1/2, z-1/2'

loop_
_atom_site_label
_atom_site_type_symbol
_atom_site_fract_x
_atom_site_fract_y
_atom_site_fract_z
_atom_site_U_iso_or_equiv
_atom_site_adp_type
_atom_site_occupancy
_atom_site_site_symmetry_order
_atom_site_calc_flag
_atom_site_refinement_flags_posn
_atom_site_refinement_flags_adp
_atom_site_refinement_flags_occupancy
_atom_site_disorder_assembly
_atom_site_disorder_group
N1 N -0.2191(4) 0.71475(13) 0.44517(12) 0.0513(6) Uani 1 1 d . . . . .
C1 C -0.2120(5) 0.74104(16) 0.51244(15) 0.0512(7) Uani 1 1 d . . . . .
C2 C -0.3892(6) 0.79506(18) 0.53020(18) 0.0621(8) Uani 1 1 d . . . . .
H2 H -0.512277 0.809892 0.497314 0.074 Uiso 1 1 calc R . . . .
C3 C -0.3843(6) 0.82639(19) 0.59515(18) 0.0656(9) Uani 1 1 d . . . . .
H3 H -0.505424 0.862219 0.607410 0.079 Uiso 1 1 calc R . . . .
C4 C -0.2009(6) 0.80533(18) 0.64289(19) 0.0660(8) Uani 1 1 d . . . . .
H4 H -0.195772 0.827582 0.687453 0.079 Uiso 1 1 calc R . . . .
C5 C -0.0271(6) 0.75251(17) 0.62589(16) 0.0575(7) Uani 1 1 d . . . . .
H5 H 0.095950 0.738694 0.659190 0.069 Uiso 1 1 calc R . . . .
C6 C -0.0275(5) 0.71871(15) 0.56065(15) 0.0482(6) Uani 1 1 d . . . . .
C7 C 0.1378(5) 0.65928(15) 0.54064(14) 0.0450(6) Uani 1 1 d . . . . .
C8 C 0.3322(5) 0.63559(15) 0.58408(14) 0.0463(6) Uani 1 1 d . . . . .
H8 H 0.362483 0.661427 0.626356 0.056 Uiso 1 1 calc R . . . .
C9 C 0.4806(4) 0.57589(15) 0.56725(13) 0.0432(6) Uani 1 1 d . . . . .
C10 C 0.4284(4) 0.53293(14) 0.50665(12) 0.0405(6) Uani 1 1 d . . . . .
C11 C 0.2339(4) 0.55592(14) 0.46109(13) 0.0408(6) Uani 1 1 d . . . . .
C12 C 0.1007(4) 0.62393(15) 0.47553(13) 0.0413(6) Uani 1 1 d . . . . .
C13 C -0.0691(4) 0.66164(16) 0.42651(14) 0.0468(6) Uani 1 1 d . . . . .
C14 C 0.1722(5) 0.50637(15) 0.40500(13) 0.0450(6) Uani 1 1 d . . . . .
H14 H 0.030872 0.517112 0.376891 0.054 Uiso 1 1 calc R . . . .
C15 C 0.3072(5) 0.44528(15) 0.39080(13) 0.0449(6) Uani 1 1 d . . . . .
H15 H 0.261921 0.415096 0.352059 0.054 Uiso 1 1 calc R . . . .
C16 C -0.0730(5) 0.64850(17) 0.34890(14) 0.0495(7) Uani 1 1 d . . . . .
H16 H 0.077812 0.619510 0.337045 0.059 Uiso 1 1 calc R . . . .
C17 C -0.3006(5) 0.60164(17) 0.32673(16) 0.0554(7) Uani 1 1 d . . . . .
H17A H -0.321811 0.560602 0.360635 0.066 Uiso 1 1 calc R . . . .
H17B H -0.447733 0.634358 0.328447 0.066 Uiso 1 1 calc R . . . .
C18 C -0.2898(8) 0.5673(3) 0.2556(2) 0.0805(11) Uani 1 1 d . . . . .
H18A H -0.264205 0.607193 0.221594 0.121 Uiso 1 1 calc GR . . . .
H18B H -0.444726 0.541191 0.244810 0.121 Uiso 1 1 calc GR . . . .
H18C H -0.153328 0.531319 0.254351 0.121 Uiso 1 1 calc GR . . . .
C19 C -0.0694(5) 0.72376(18) 0.31024(15) 0.0560(7) Uani 1 1 d . . . . .
H19A H -0.080404 0.713503 0.260075 0.067 Uiso 1 1 calc R . . . .
H19B H -0.217185 0.752981 0.322431 0.067 Uiso 1 1 calc R . . . .
C20 C 0.1572(6) 0.7718(2) 0.32522(18) 0.0638(8) Uani 1 1 d . . . . .
H20A H 0.173477 0.780706 0.375527 0.077 Uiso 1 1 calc R . . . .
H20B H 0.305307 0.744256 0.310609 0.077 Uiso 1 1 calc R . . . .
C21 C 0.1440(8) 0.8449(2) 0.2892(2) 0.0881(12) Uani 1 1 d . . . . .
H21A H 0.003002 0.873920 0.306515 0.106 Uiso 1 1 calc R . . . .
H21B H 0.114048 0.835860 0.239306 0.106 Uiso 1 1 calc R . . . .
C22 C 0.3766(10) 0.8911(3) 0.2990(3) 0.1148(17) Uani 1 1 d . . . . .
H22A H 0.513061 0.865690 0.276578 0.172 Uiso 1 1 calc GR . . . .
H22B H 0.415148 0.896616 0.348377 0.172 Uiso 1 1 calc GR . . . .
H22C H 0.351834 0.941064 0.278354 0.172 Uiso 1 1 calc GR . . . .

loop_
_atom_site_aniso_label
_atom_site_aniso_U_11
_atom_site_aniso_U_22
_atom_site_aniso_U_33
_atom_site_aniso_U_23
_atom_site_aniso_U_13
_atom_site_aniso_U_12
N1 0.0425(12) 0.0527(13) 0.0589(14) 0.0073(11) 0.0081(10) 0.0073(10)
C1 0.0461(14) 0.0466(15) 0.0615(17) 0.0065(12) 0.0141(12) 0.0039(11)
C2 0.0525(16) 0.0560(17) 0.078(2) 0.0068(15) 0.0146(14) 0.0104(13)
C3 0.0596(18) 0.0579(18) 0.080(2) -0.0034(16) 0.0199(16) 0.0101(14)
C4 0.069(2) 0.0554(18) 0.074(2) -0.0077(15) 0.0174(16) 0.0056(15)
C5 0.0571(16) 0.0543(17) 0.0615(18) -0.0036(14) 0.0079(13) 0.0045(13)
C6 0.0447(13) 0.0428(14) 0.0576(16) 0.0041(12) 0.0125(11) -0.0009(11)
C7 0.0410(13) 0.0436(13) 0.0509(15) 0.0037(11) 0.0101(10) -0.0019(10)
C8 0.0455(13) 0.0462(14) 0.0475(14) 0.0007(11) 0.0064(11) -0.0006(11)
C9 0.0409(12) 0.0443(13) 0.0445(13) 0.0029(11) 0.0058(10) -0.0029(10)
C10 0.0367(12) 0.0425(13) 0.0426(13) 0.0064(10) 0.0057(9) -0.0044(10)
C11 0.0353(11) 0.0432(13) 0.0442(13) 0.0067(10) 0.0055(9) 0.0000(10)
C12 0.0334(11) 0.0431(13) 0.0477(14) 0.0077(10) 0.0066(9) -0.0022(9)
C13 0.0359(12) 0.0514(15) 0.0535(15) 0.0072(12) 0.0075(10) 0.0000(11)
C14 0.0398(12) 0.0526(15) 0.0426(13) 0.0054(11) 0.0019(10) -0.0023(11)
C15 0.0420(13) 0.0489(14) 0.0438(13) -0.0001(11) 0.0004(10) -0.0047(11)
C16 0.0388(13) 0.0590(16) 0.0511(15) 0.0129(12) 0.0055(10) 0.0096(12)
C17 0.0427(14) 0.0593(17) 0.0641(17) 0.0080(14) -0.0006(12) 0.0083(12)
C18 0.075(2) 0.097(3) 0.069(2) -0.007(2) -0.0129(17) 0.010(2)
C19 0.0448(14) 0.0667(18) 0.0568(17) 0.0180(14) 0.0052(12) 0.0082(13)
C20 0.0531(16) 0.071(2) 0.0674(19) 0.0171(16) 0.0026(14) 0.0006(15)
C21 0.081(3) 0.082(3) 0.101(3) 0.025(2) 0.002(2) -0.014(2)
C22 0.105(4) 0.102(4) 0.137(4) 0.026(3) 0.000(3) -0.029(3)

loop_
_atom_type_symbol
_atom_type_description
_atom_type_scat_dispersion_real
_atom_type_scat_dispersion_imag
_atom_type_scat_source
C C 0.0181 0.0091 'International Tables Vol C Tables 4.2.6.8 and 6.1.1.4'
H H 0.0000 0.0000 'International Tables Vol C Tables 4.2.6.8 and 6.1.1.4'
N N 0.0311 0.0180 'International Tables Vol C Tables 4.2.6.8 and 6.1.1.4'

loop_
_geom_angle_atom_site_label_1
_geom_angle_atom_site_label_2
_geom_angle_atom_site_label_3
_geom_angle
_geom_angle_site_symmetry_1
_geom_angle_site_symmetry_3
_geom_angle_publ_flag
C13 N1 C1 120.2(2) . . ?
N1 C1 C2 117.2(3) . . ?
N1 C1 C6 122.1(2) . . ?
C2 C1 C6 120.6(3) . . ?
C1 C2 H2 119.9 . . ?
C3 C2 C1 120.1(3) . . ?
C3 C2 H2 119.9 . . ?
C2 C3 H3 120.1 . . ?
C2 C3 C4 119.7(3) . . ?
C4 C3 H3 120.1 . . ?
C3 C4 H4 119.8 . . ?
C5 C4 C3 120.5(3) . . ?
C5 C4 H4 119.8 . . ?
C4 C5 H5 119.3 . . ?
C4 C5 C6 121.5(3) . . ?
C6 C5 H5 119.3 . . ?
C1 C6 C7 117.6(3) . . ?
C5 C6 C1 117.6(3) . . ?
C5 C6 C7 124.6(3) . . ?
C8 C7 C6 121.5(3) . . ?
C8 C7 C12 119.4(2) . . ?
C12 C7 C6 119.1(2) . . ?
C7 C8 H8 119.1 . . ?
C9 C8 C7 121.8(3) . . ?
C9 C8 H8 119.1 . . ?
C8 C9 C10 120.1(2) . . ?
C8 C9 C15 122.1(2) . 3_666 ?
C10 C9 C15 117.7(2) . 3_666 ?
C9 C10 C10 119.2(3) . 3_666 ?
C11 C10 C9 119.3(2) . . ?
C11 C10 C10 121.5(3) . 3_666 ?
C10 C11 C12 119.4(2) . . ?
C10 C11 C14 116.9(2) . . ?
C14 C11 C12 123.6(2) . . ?
C7 C12 C11 118.9(2) . . ?
C7 C12 C13 116.5(2) . . ?
C11 C12 C13 124.6(2) . . ?
N1 C13 C12 122.5(3) . . ?
N1 C13 C16 113.1(2) . . ?
C12 C13 C16 124.2(2) . . ?
C11 C14 H14 118.9 . . ?
C15 C14 C11 122.2(2) . . ?
C15 C14 H14 118.9 . . ?
C9 C15 H15 119.1 3_666 . ?
C14 C15 C9 121.9(2) . 3_666 ?
C14 C15 H15 119.1 . . ?
C13 C16 H16 108.4 . . ?
C13 C16 C17 110.4(2) . . ?
C13 C16 C19 110.5(2) . . ?
C17 C16 H16 108.4 . . ?
C19 C16 H16 108.4 . . ?
C19 C16 C17 110.7(2) . . ?
C16 C17 H17A 108.5 . . ?
C16 C17 H17B 108.5 . . ?
H17A C17 H17B 107.5 . . ?
C18 C17 C16 115.0(3) . . ?
C18 C17 H17A 108.5 . . ?
C18 C17 H17B 108.5 . . ?
C17 C18 H18A 109.5 . . ?
C17 C18 H18B 109.5 . . ?
C17 C18 H18C 109.5 . . ?
H18A C18 H18B 109.5 . . ?
H18A C18 H18C 109.5 . . ?
H18B C18 H18C 109.5 . . ?
C16 C19 H19A 108.6 . . ?
C16 C19 H19B 108.6 . . ?
H19A C19 H19B 107.6 . . ?
C20 C19 C16 114.6(2) . . ?
C20 C19 H19A 108.6 . . ?
C20 C19 H19B 108.6 . . ?
C19 C20 H20A 109.2 . . ?
C19 C20 H20B 109.2 . . ?
H20A C20 H20B 107.9 . . ?
C21 C20 C19 111.9(3) . . ?
C21 C20 H20A 109.2 . . ?
C21 C20 H20B 109.2 . . ?
C20 C21 H21A 109.0 . . ?
C20 C21 H21B 109.0 . . ?
C20 C21 C22 112.8(4) . . ?
H21A C21 H21B 107.8 . . ?
C22 C21 H21A 109.0 . . ?
C22 C21 H21B 109.0 . . ?
C21 C22 H22A 109.5 . . ?
C21 C22 H22B 109.5 . . ?
C21 C22 H22C 109.5 . . ?
H22A C22 H22B 109.5 . . ?
H22A C22 H22C 109.5 . . ?
H22B C22 H22C 109.5 . . ?

loop_
_geom_bond_atom_site_label_1
_geom_bond_atom_site_label_2
_geom_bond_distance
_geom_bond_site_symmetry_2
_geom_bond_publ_flag
N1 C1 1.385(4) . ?
N1 C13 1.304(3) . ?
C1 C2 1.408(4) . ?
C1 C6 1.411(4) . ?
C2 H2 0.9500 . ?
C2 C3 1.376(5) . ?
C3 H3 0.9500 . ?
C3 C4 1.395(5) . ?
C4 H4 0.9500 . ?
C4 C5 1.377(4) . ?
C5 H5 0.9500 . ?
C5 C6 1.400(4) . ?
C6 C7 1.445(4) . ?
C7 C8 1.399(4) . ?
C7 C12 1.420(4) . ?
C8 H8 0.9500 . ?
C8 C9 1.376(4) . ?
C9 C10 1.424(4) . ?
C9 C15 1.445(4) 3_666 ?
C10 C10 1.431(5) 3_666 ?
C10 C11 1.421(3) . ?
C11 C12 1.439(4) . ?
C11 C14 1.432(4) . ?
C12 C13 1.470(4) . ?
C13 C16 1.522(4) . ?
C14 H14 0.9500 . ?
C14 C15 1.342(4) . ?
C15 H15 0.9500 . ?
C16 H16 1.0000 . ?
C16 C17 1.543(4) . ?
C16 C19 1.532(4) . ?
C17 H17A 0.9900 . ?
C17 H17B 0.9900 . ?
C17 C18 1.510(5) . ?
C18 H18A 0.9800 . ?
C18 H18B 0.9800 . ?
C18 H18C 0.9800 . ?
C19 H19A 0.9900 . ?
C19 H19B 0.9900 . ?
C19 C20 1.521(4) . ?
C20 H20A 0.9900 . ?
C20 H20B 0.9900 . ?
C20 C21 1.473(5) . ?
C21 H21A 0.9900 . ?
C21 H21B 0.9900 . ?
C21 C22 1.516(6) . ?
C22 H22A 0.9800 . ?
C22 H22B 0.9800 . ?
C22 H22C 0.9800 . ?

loop_
_geom_torsion_atom_site_label_1
_geom_torsion_atom_site_label_2
_geom_torsion_atom_site_label_3
_geom_torsion_atom_site_label_4
_geom_torsion
_geom_torsion_site_symmetry_1
_geom_torsion_site_symmetry_2
_geom_torsion_site_symmetry_3
_geom_torsion_site_symmetry_4
_geom_torsion_publ_flag
N1 C1 C2 C3 -176.6(3) . . . . ?
N1 C1 C6 C5 175.7(3) . . . . ?
N1 C1 C6 C7 -8.1(4) . . . . ?
N1 C13 C16 C17 -78.4(3) . . . . ?
N1 C13 C16 C19 44.4(3) . . . . ?
C1 N1 C13 C12 4.1(4) . . . . ?
C1 N1 C13 C16 -170.7(2) . . . . ?
C1 C2 C3 C4 1.0(5) . . . . ?
C1 C6 C7 C8 177.4(2) . . . . ?
C1 C6 C7 C12 -3.0(4) . . . . ?
C2 C1 C6 C5 -0.4(4) . . . . ?
C2 C1 C6 C7 175.8(2) . . . . ?
C2 C3 C4 C5 -1.1(5) . . . . ?
C3 C4 C5 C6 0.3(5) . . . . ?
C4 C5 C6 C1 0.4(4) . . . . ?
C4 C5 C6 C7 -175.5(3) . . . . ?
C5 C6 C7 C8 -6.6(4) . . . . ?
C5 C6 C7 C12 173.0(2) . . . . ?
C6 C1 C2 C3 -0.3(4) . . . . ?
C6 C7 C8 C9 175.8(2) . . . . ?
C6 C7 C12 C11 -168.3(2) . . . . ?
C6 C7 C12 C13 13.4(3) . . . . ?
C7 C8 C9 C10 -4.5(4) . . . . ?
C7 C8 C9 C15 175.2(2) . . . 3_666 ?
C7 C12 C13 N1 -14.6(4) . . . . ?
C7 C12 C13 C16 159.7(2) . . . . ?
C8 C7 C12 C11 11.3(3) . . . . ?
C8 C7 C12 C13 -167.0(2) . . . . ?
C8 C9 C10 C10 -174.4(3) . . . 3_666 ?
C8 C9 C10 C11 4.9(3) . . . . ?
C9 C10 C11 C12 2.7(3) . . . . ?
C9 C10 C11 C14 -173.5(2) . . . . ?
C10 C10 C11 C12 -177.9(3) 3_666 . . . ?
C10 C10 C11 C14 5.9(4) 3_666 . . . ?
C10 C11 C12 C7 -10.8(3) . . . . ?
C10 C11 C12 C13 167.4(2) . . . . ?
C10 C11 C14 C15 -7.4(3) . . . . ?
C11 C12 C13 N1 167.2(2) . . . . ?
C11 C12 C13 C16 -18.6(4) . . . . ?
C11 C14 C15 C9 2.1(4) . . . 3_666 ?
C12 C7 C8 C9 -3.8(4) . . . . ?
C12 C11 C14 C15 176.6(2) . . . . ?
C12 C13 C16 C17 106.9(3) . . . . ?
C12 C13 C16 C19 -130.3(3) . . . . ?
C13 N1 C1 C2 -176.1(3) . . . . ?
C13 N1 C1 C6 7.6(4) . . . . ?
C13 C16 C17 C18 -164.2(3) . . . . ?
C13 C16 C19 C20 61.1(3) . . . . ?
C14 C11 C12 C7 165.1(2) . . . . ?
C14 C11 C12 C13 -16.7(4) . . . . ?
C15 C9 C10 C10 5.9(4) 3_666 . . 3_666 ?
C15 C9 C10 C11 -174.7(2) 3_666 . . . ?
C16 C19 C20 C21 -177.2(3) . . . . ?
C17 C16 C19 C20 -176.2(3) . . . . ?
C19 C16 C17 C18 73.1(3) . . . . ?
C19 C20 C21 C22 -175.6(4) . . . . ?

loop_
_smtbx_masks_void_nr
_smtbx_masks_void_average_x
_smtbx_masks_void_average_y
_smtbx_masks_void_average_z
_smtbx_masks_void_volume
_smtbx_masks_void_count_electrons
_smtbx_masks_void_content
1 -0.118 0.000 0.500 163.4 55.7 ?
2 -0.393 0.500 0.000 163.4 55.7 ?
